data_1568167
loop_
_publ_author_name
'Dalhoff, Rosalie'
'Schmidt, Regina'
'Steeb, Lena'
'Rabatinova, Kristina'
'Witte, Matthias'
'Teeuwen, Simon'
'Benjama&#xe2;, Salim'
'H&#xfc;ppe, Henrika'
'Hoffmann, Alexander'
'Herres-Pawlis, Sonja'

_publ_section_title
;
 The bridge towards a more stable and active side-on-peroxido
 (Cu<sub>2</sub><sup>II</sup>(&#xb5;-&#x3b7;<sup>2</sup>:&#x3b7;<sup>2</sup>-O<sub>2</sub>))
 complex as a tyrosinase model system.
;
_journal_issue 0
_journal_name_full 'Faraday discussions'
_journal_page_first 134
_journal_page_last 153
_journal_paper_doi 10.1039/d2fd00162d
_journal_volume 244
_journal_year 2023
_chemical_formula_moiety 'C42 H56 N10'
_chemical_formula_sum 'C42 H56 N10'
_chemical_formula_weight 700.96
_space_group_crystal_system monoclinic
_space_group_IT_number 9
_space_group_name_Hall 'C -2yc'
_space_group_name_H-M_alt 'C 1 c 1'
_atom_sites_solution_hydrogens geom
_audit_creation_method SHELXL-2018/3
_audit_update_record
;
2022-11-16 deposited with the CCDC.	2022-12-20 downloaded from the CCDC.
;
_cell_angle_alpha 90
_cell_angle_beta 93.68(3)
_cell_angle_gamma 90
_cell_formula_units_Z 4
_cell_length_a 20.621(4)
_cell_length_b 16.428(3)
_cell_length_c 11.715(2)
_cell_measurement_reflns_used 16601
_cell_measurement_temperature 100(2)
_cell_measurement_theta_max 66.38
_cell_measurement_theta_min 6.90
_cell_volume 3960.4(13)
_computing_cell_refinement
;
X-Area Recipe 1.33.0.0 (STOE, 2015)
;
_computing_data_collection
;
X-Area Pilatus3_SV 1.31.144.0 (STOE, 2018)
;
_computing_data_reduction
;
X-Area Integrate 1.73.0.0 (STOE, 2018)
X-Area LANA 1.72.3.0 (STOE, 2018)
;
_computing_molecular_graphics SHELXTL
_computing_publication_material
;
STOE & Cie GmbH, X-Area, software package for collecting single-crystal or
multi-domain crystal data on STOE area-detector diffractometers, for image 
processing, for the correction and scaling of reflection intensities and 
for outlier rejection, version 1.82, Darmstadt 2018
;
_computing_structure_refinement 'SHELXL-2018/3 (Sheldrick, 2018)'
_computing_structure_solution 'SHELXS-97 (Sheldrick, 1990)'
_diffrn_ambient_temperature 100
_diffrn_detector Pilatus200K
_diffrn_detector_area_resol_mean 5.81
_diffrn_detector_type 'DECTRIS PILATUS 200K'
_diffrn_measured_fraction_theta_full 0.963
_diffrn_measured_fraction_theta_max 0.963
_diffrn_measurement_details
;
3756 frames, detector distance = 65 mm
;
_diffrn_measurement_device 'Eulerian 4-circle diffractometer'
_diffrn_measurement_device_type 'STOE STADIVARI'
_diffrn_measurement_method 'rotation method, \w scans'
_diffrn_radiation_collimation '0.5 mm diameter'
_diffrn_radiation_monochromator 'Graded multilayer mirror'
_diffrn_radiation_polarisn_norm 270
_diffrn_radiation_probe x-ray
_diffrn_radiation_type 'Cu K\a'
_diffrn_radiation_wavelength 1.54186
_diffrn_reflns_av_R_equivalents 0.0291
_diffrn_reflns_av_unetI/netI 0.0492
_diffrn_reflns_Laue_measured_fraction_full 0.963
_diffrn_reflns_Laue_measured_fraction_max 0.963
_diffrn_reflns_limit_h_max 24
_diffrn_reflns_limit_h_min -23
_diffrn_reflns_limit_k_max 16
_diffrn_reflns_limit_k_min -19
_diffrn_reflns_limit_l_max 8
_diffrn_reflns_limit_l_min -13
_diffrn_reflns_number 10667
_diffrn_reflns_point_group_measured_fraction_full 0.667
_diffrn_reflns_point_group_measured_fraction_max 0.667
_diffrn_reflns_theta_full 65.073
_diffrn_reflns_theta_max 65.073
_diffrn_reflns_theta_min 5.218
_diffrn_source 'GeniX 3D HF Cu'
_diffrn_source_current 0.600
_diffrn_source_power 0.030
_diffrn_source_voltage 50
_exptl_absorpt_coefficient_mu 0.560
_exptl_absorpt_correction_T_max 0.9054
_exptl_absorpt_correction_T_min 0.0123
_exptl_absorpt_correction_type multi-scan
_exptl_absorpt_process_details
;
STOE X-Red32, absorption correction by Gaussian integration, analogous to
P. Coppens, "The Evaluation of Absorption and Extinction in Single-Crystal
Structure Analysis", published in: F. R. Ahmed (Editor), "Crystallographic
Computing", Munksgaard, Copenhagen (1970), 255 - 270.
Afterwards scaling of reflection intensities was performed within STOE LANA.
J. Koziskova, F. Hahn, J. Richter, J. Kozisek, "Comparison of different
absorption corrections on the model structure of tetrakis(\m~2~-acetato)-
diaqua-di-copper(II)", Acta Chimica Slovaca, vol. 9, no. 2, 2016, pp. 136 - 140.
Finally a spherical absorption correction was done within STOE LANA.
;
_exptl_crystal_colour colorless
_exptl_crystal_density_diffrn 1.176
_exptl_crystal_description block
_exptl_crystal_F_000 1512
_exptl_crystal_size_max 0.140
_exptl_crystal_size_mid 0.110
_exptl_crystal_size_min 0.100
_refine_diff_density_max 0.249
_refine_diff_density_min -0.254
_refine_diff_density_rms 0.040
_refine_ls_abs_structure_details
;
 Classical Flack method preferred over Parsons because s.u. lower.
;
_refine_ls_abs_structure_Flack -0.2(5)
_refine_ls_extinction_method none
_refine_ls_goodness_of_fit_ref 1.017
_refine_ls_hydrogen_treatment constr
_refine_ls_matrix_type full
_refine_ls_number_parameters 481
_refine_ls_number_reflns 4519
_refine_ls_number_restraints 2
_refine_ls_restrained_S_all 1.016
_refine_ls_R_factor_all 0.0563
_refine_ls_R_factor_gt 0.0417
_refine_ls_shift/su_max 0.002
_refine_ls_shift/su_mean 0.000
_refine_ls_structure_factor_coef Fsqd
_refine_ls_weighting_details 'w=1/[\s^2^(Fo^2^)+(0.0572P)^2^] where P=(Fo^2^+2Fc^2^)/3'
_refine_ls_weighting_scheme calc
_refine_ls_wR_factor_gt 0.0934
_refine_ls_wR_factor_ref 0.0982
_reflns_Friedel_coverage 0.384
_reflns_Friedel_fraction_full 0.371
_reflns_Friedel_fraction_max 0.371
_reflns_number_gt 3703
_reflns_number_total 4519
_reflns_threshold_expression 'I > 2\s(I)'
_cod_data_source_file d2fd00162d2.cif
_cod_data_source_block L1
_cod_depositor_comments 'Adding full bibliography for 1568167--1568173.cif.'
_cod_original_cell_volume 3960.6(14)
_cod_original_sg_symbol_H-M 'C c'
_cod_database_code 1568167
_shelx_shelxl_version_number 2018/3
_shelx_space_group_comment
;
The symmetry employed for this shelxl refinement is uniquely defined
by the following loop, which should always be used as a source of
symmetry information in preference to the above space-group names.
They are only intended as comments.
;
_shelx_estimated_absorpt_t_min 0.926
_shelx_estimated_absorpt_t_max 0.946

loop_
_space_group_symop_operation_xyz
'x, y, z'
'x, -y, z+1/2'
'x+1/2, y+1/2, z'
'x+1/2, -y+1/2, z+1/2'

loop_
_atom_site_label
_atom_site_type_symbol
_atom_site_fract_x
_atom_site_fract_y
_atom_site_fract_z
_atom_site_U_iso_or_equiv
_atom_site_adp_type
_atom_site_occupancy
_atom_site_site_symmetry_order
_atom_site_calc_flag
_atom_site_refinement_flags_posn
_atom_site_refinement_flags_adp
_atom_site_refinement_flags_occupancy
_atom_site_disorder_assembly
_atom_site_disorder_group
N1 N 0.74285(14) 0.0383(2) -0.3652(3) 0.0192(7) Uani 1 1 d . . . . .
C1 C 0.7547(2) 0.1026(2) -0.2941(4) 0.0284(10) Uani 1 1 d . . . . .
H1 H 0.726668 0.124060 -0.240195 0.034 Uiso 1 1 calc R U . . .
N2 N 0.79300(14) 0.02275(18) -0.4321(3) 0.0203(7) Uani 1 1 d . . . . .
C2 C 0.81516(19) 0.1302(3) -0.3161(4) 0.0294(10) Uani 1 1 d . . . . .
H2 H 0.837515 0.174821 -0.280111 0.035 Uiso 1 1 calc R U . . .
N3 N 0.69606(14) -0.08203(19) -0.2912(3) 0.0180(7) Uani 1 1 d . . . . .
C3 C 0.83819(19) 0.0798(2) -0.4026(4) 0.0228(9) Uani 1 1 d . . . . .
N4 N 0.66769(15) -0.15466(18) -0.3200(3) 0.0200(7) Uani 1 1 d . . . . .
C4 C 0.90264(18) 0.0850(2) -0.4594(4) 0.0264(10) Uani 1 1 d . . . . .
N5 N 0.60411(16) 0.0359(2) -0.2489(3) 0.0217(7) Uani 1 1 d . . . . .
C5 C 0.9565(2) 0.0741(5) -0.3674(6) 0.089(3) Uani 1 1 d . . . . .
H5A H 0.998629 0.077927 -0.401387 0.134 Uiso 1 1 calc R U . . .
H5B H 0.952489 0.020647 -0.331507 0.134 Uiso 1 1 calc R U . . .
H5C H 0.953505 0.116791 -0.309497 0.134 Uiso 1 1 calc R U . . .
N6 N 0.39918(14) 0.07154(18) 0.0591(3) 0.0188(7) Uani 1 1 d . . . . .
C6 C 0.9090(3) 0.0187(4) -0.5472(7) 0.094(3) Uani 1 1 d . . . . .
H6A H 0.948317 0.027918 -0.588215 0.140 Uiso 1 1 calc R U . . .
H6B H 0.870894 0.019331 -0.601569 0.140 Uiso 1 1 calc R U . . .
H6C H 0.912047 -0.034308 -0.508728 0.140 Uiso 1 1 calc R U . . .
N7 N 0.26786(14) 0.07338(18) 0.1773(3) 0.0186(7) Uani 1 1 d . . . . .
C7 C 0.9101(3) 0.1672(3) -0.5132(6) 0.0644(18) Uani 1 1 d . . . . .
H7A H 0.947540 0.166555 -0.560683 0.097 Uiso 1 1 calc R U . . .
H7B H 0.916970 0.208425 -0.453103 0.097 Uiso 1 1 calc R U . . .
H7C H 0.870711 0.180381 -0.560856 0.097 Uiso 1 1 calc R U . . .
N8 N 0.21170(15) 0.05444(19) 0.2247(3) 0.0208(7) Uani 1 1 d . . . . .
C8 C 0.72317(18) -0.0831(2) -0.1847(4) 0.0223(9) Uani 1 1 d . . . . .
H8 H 0.744787 -0.038970 -0.146155 0.027 Uiso 1 1 calc R U . . .
N9 N 0.30865(14) -0.05190(18) 0.1071(3) 0.0171(7) Uani 1 1 d . . . . .
C9 C 0.71425(19) -0.1588(2) -0.1415(4) 0.0245(9) Uani 1 1 d . . . . .
H9 H 0.728541 -0.178092 -0.067671 0.029 Uiso 1 1 calc R U . . .
C10 C 0.67965(17) -0.2022(2) -0.2282(4) 0.0211(9) Uani 1 1 d . . . . .
N10 N 0.33635(15) -0.12565(19) 0.1351(3) 0.0197(7) Uani 1 1 d . . . . .
C11 C 0.65742(19) -0.2900(2) -0.2268(4) 0.0252(9) Uani 1 1 d . . . . .
C12 C 0.7118(2) -0.3424(3) -0.1710(4) 0.0299(10) Uani 1 1 d . . . . .
H12A H 0.698856 -0.399805 -0.174911 0.045 Uiso 1 1 calc R U . . .
H12B H 0.719800 -0.326324 -0.090758 0.045 Uiso 1 1 calc R U . . .
H12C H 0.751465 -0.334754 -0.211381 0.045 Uiso 1 1 calc R U . . .
C13 C 0.5968(2) -0.2965(3) -0.1568(5) 0.0376(12) Uani 1 1 d . . . . .
H13A H 0.585852 -0.353979 -0.146435 0.056 Uiso 1 1 calc R U . . .
H13B H 0.560152 -0.268737 -0.197643 0.056 Uiso 1 1 calc R U . . .
H13C H 0.605749 -0.270952 -0.081873 0.056 Uiso 1 1 calc R U . . .
C14 C 0.6427(2) -0.3214(3) -0.3486(4) 0.0324(11) Uani 1 1 d . . . . .
H14A H 0.632677 -0.379701 -0.346168 0.049 Uiso 1 1 calc R U . . .
H14B H 0.680614 -0.312809 -0.393387 0.049 Uiso 1 1 calc R U . . .
H14C H 0.605322 -0.291969 -0.384125 0.049 Uiso 1 1 calc R U . . .
C15 C 0.68726(17) -0.0148(2) -0.3709(4) 0.0187(8) Uani 1 1 d . . . . .
H15 H 0.682833 -0.038288 -0.449753 0.022 Uiso 1 1 calc R U . . .
C16 C 0.62626(17) 0.0346(2) -0.3536(3) 0.0178(8) Uani 1 1 d . . . . .
C17 C 0.59633(19) 0.0762(2) -0.4460(3) 0.0228(9) Uani 1 1 d . . . . .
H17 H 0.614400 0.076294 -0.518527 0.027 Uiso 1 1 calc R U . . .
C18 C 0.53859(19) 0.1179(2) -0.4282(4) 0.0257(9) Uani 1 1 d . . . . .
H18 H 0.516198 0.145779 -0.489905 0.031 Uiso 1 1 calc R U . . .
C19 C 0.51410(18) 0.1184(2) -0.3207(4) 0.0240(9) Uani 1 1 d . . . . .
H19 H 0.474617 0.145742 -0.307819 0.029 Uiso 1 1 calc R U . . .
C21 C 0.52818(18) 0.0760(3) -0.1112(3) 0.0258(9) Uani 1 1 d . . . . .
H21A H 0.520938 0.018392 -0.090777 0.031 Uiso 1 1 calc R U . . .
H21B H 0.565104 0.095946 -0.060573 0.031 Uiso 1 1 calc R U . . .
C22 C 0.46876(17) 0.1234(2) -0.0832(3) 0.0206(9) Uani 1 1 d . . . . .
H22A H 0.431034 0.105665 -0.133652 0.025 Uiso 1 1 calc R U . . .
H22B H 0.475941 0.182110 -0.096464 0.025 Uiso 1 1 calc R U . . .
C23 C 0.45494(17) 0.1095(2) 0.0400(4) 0.0203(9) Uani 1 1 d . . . . .
C24 C 0.49826(18) 0.1323(2) 0.1287(4) 0.0229(9) Uani 1 1 d . . . . .
H24 H 0.537454 0.159375 0.113229 0.027 Uiso 1 1 calc R U . . .
C25 C 0.48456(19) 0.1158(2) 0.2400(4) 0.0261(9) Uani 1 1 d . . . . .
H25 H 0.514417 0.130574 0.301643 0.031 Uiso 1 1 calc R U . . .
C26 C 0.42768(18) 0.0779(2) 0.2605(4) 0.0220(9) Uani 1 1 d . . . . .
H26 H 0.416869 0.066538 0.336463 0.026 Uiso 1 1 calc R U . . .
C27 C 0.38617(17) 0.0565(2) 0.1684(3) 0.0170(8) Uani 1 1 d . . . . .
C28 C 0.32120(17) 0.0149(2) 0.1865(3) 0.0178(8) Uani 1 1 d . . . . .
H28 H 0.323511 -0.008019 0.265797 0.021 Uiso 1 1 calc R U . . .
C29 C 0.27903(18) -0.0507(2) 0.0004(3) 0.0219(9) Uani 1 1 d . . . . .
H29 H 0.257839 -0.005670 -0.036635 0.026 Uiso 1 1 calc R U . . .
C30 C 0.28573(19) -0.1271(2) -0.0431(4) 0.0226(9) Uani 1 1 d . . . . .
H30 H 0.269586 -0.146301 -0.115929 0.027 Uiso 1 1 calc R U . . .
C31 C 0.32184(18) -0.1719(2) 0.0431(4) 0.0199(8) Uani 1 1 d . . . . .
C32 C 0.34250(19) -0.2607(2) 0.0393(4) 0.0216(9) Uani 1 1 d . . . . .
C33 C 0.3577(2) -0.2952(3) 0.1585(4) 0.0309(10) Uani 1 1 d . . . . .
H33A H 0.372415 -0.351735 0.152476 0.046 Uiso 1 1 calc R U . . .
H33B H 0.318577 -0.293491 0.201584 0.046 Uiso 1 1 calc R U . . .
H33C H 0.392072 -0.262745 0.198228 0.046 Uiso 1 1 calc R U . . .
C34 C 0.4039(2) -0.2681(3) -0.0313(4) 0.0280(9) Uani 1 1 d . . . . .
H34A H 0.415886 -0.325591 -0.037806 0.042 Uiso 1 1 calc R U . . .
H34B H 0.440019 -0.238113 0.007525 0.042 Uiso 1 1 calc R U . . .
H34C H 0.394412 -0.245322 -0.107814 0.042 Uiso 1 1 calc R U . . .
C35 C 0.28454(19) -0.3090(2) -0.0212(4) 0.0255(9) Uani 1 1 d . . . . .
H35A H 0.297130 -0.366064 -0.030157 0.038 Uiso 1 1 calc R U . . .
H35B H 0.273406 -0.285198 -0.096588 0.038 Uiso 1 1 calc R U . . .
H35C H 0.246792 -0.306012 0.025393 0.038 Uiso 1 1 calc R U . . .
C36 C 0.26703(19) 0.1504(2) 0.1376(4) 0.0247(9) Uani 1 1 d . . . . .
H36 H 0.301334 0.177147 0.102179 0.030 Uiso 1 1 calc R U . . .
C37 C 0.20897(18) 0.1825(2) 0.1571(4) 0.0246(9) Uani 1 1 d . . . . .
H37 H 0.193546 0.235528 0.137670 0.030 Uiso 1 1 calc R U . . .
C38 C 0.17619(18) 0.1213(2) 0.2119(3) 0.0206(9) Uani 1 1 d . . . . .
C39 C 0.10888(19) 0.1265(3) 0.2570(4) 0.0269(10) Uani 1 1 d . . . . .
C40 C 0.1057(2) 0.2036(3) 0.3293(5) 0.0416(12) Uani 1 1 d . . . . .
H40A H 0.061795 0.209579 0.355761 0.062 Uiso 1 1 calc R U . . .
H40B H 0.116012 0.250938 0.282981 0.062 Uiso 1 1 calc R U . . .
H40C H 0.137100 0.199606 0.395394 0.062 Uiso 1 1 calc R U . . .
C41 C 0.0560(2) 0.1316(4) 0.1573(5) 0.0529(15) Uani 1 1 d . . . . .
H41A H 0.012957 0.133582 0.188286 0.079 Uiso 1 1 calc R U . . .
H41B H 0.058799 0.083685 0.108144 0.079 Uiso 1 1 calc R U . . .
H41C H 0.062646 0.180939 0.112466 0.079 Uiso 1 1 calc R U . . .
C42 C 0.0960(2) 0.0530(3) 0.3315(5) 0.0493(15) Uani 1 1 d . . . . .
H42A H 0.052402 0.057376 0.359738 0.074 Uiso 1 1 calc R U . . .
H42B H 0.128348 0.051233 0.396441 0.074 Uiso 1 1 calc R U . . .
H42C H 0.098879 0.003131 0.286195 0.074 Uiso 1 1 calc R U . . .
C20 C 0.54874(18) 0.0781(2) -0.2323(4) 0.0207(9) Uani 1 1 d . . . . .

loop_
_atom_site_aniso_label
_atom_site_aniso_U_11
_atom_site_aniso_U_22
_atom_site_aniso_U_33
_atom_site_aniso_U_23
_atom_site_aniso_U_13
_atom_site_aniso_U_12
N1 0.0136(15) 0.0208(17) 0.0233(19) -0.0024(15) 0.0016(14) -0.0009(12)
C1 0.031(2) 0.027(2) 0.028(3) -0.0086(19) 0.0078(18) -0.0049(17)
N2 0.0183(15) 0.0212(17) 0.0218(19) 0.0000(14) 0.0030(13) 0.0031(13)
C2 0.028(2) 0.026(2) 0.034(3) -0.011(2) 0.0009(19) -0.0075(17)
N3 0.0131(15) 0.0205(17) 0.020(2) -0.0027(14) 0.0011(14) 0.0007(12)
C3 0.024(2) 0.0172(19) 0.027(2) 0.0018(17) -0.0038(18) -0.0002(16)
N4 0.0172(15) 0.0197(17) 0.024(2) -0.0025(15) 0.0039(13) 0.0005(13)
C4 0.020(2) 0.021(2) 0.040(3) -0.0011(19) 0.0069(18) -0.0019(16)
N5 0.0235(16) 0.0221(18) 0.0197(19) 0.0017(14) 0.0027(14) 0.0023(13)
C5 0.019(3) 0.171(8) 0.077(5) 0.039(5) 0.001(3) 0.005(3)
N6 0.0149(14) 0.0190(17) 0.023(2) -0.0009(14) 0.0032(13) 0.0010(12)
C6 0.068(4) 0.080(5) 0.141(7) -0.070(5) 0.074(4) -0.040(4)
N7 0.0170(15) 0.0190(18) 0.0205(19) -0.0020(14) 0.0060(14) -0.0005(13)
C7 0.051(3) 0.049(3) 0.097(5) 0.032(3) 0.042(3) 0.007(3)
N8 0.0165(16) 0.0230(18) 0.023(2) -0.0030(14) 0.0044(14) 0.0015(13)
C8 0.0158(18) 0.032(2) 0.019(2) -0.0058(18) -0.0004(17) 0.0023(16)
N9 0.0189(15) 0.0157(17) 0.0169(18) 0.0008(13) 0.0029(13) 0.0016(12)
C9 0.0230(19) 0.032(2) 0.019(2) 0.0023(18) 0.0024(16) 0.0019(17)
C10 0.0176(19) 0.025(2) 0.020(2) -0.0005(17) 0.0000(17) 0.0045(15)
N10 0.0209(16) 0.0186(17) 0.020(2) 0.0013(14) 0.0042(14) 0.0009(13)
C11 0.025(2) 0.022(2) 0.029(3) -0.0006(18) 0.0052(18) 0.0007(16)
C12 0.028(2) 0.027(2) 0.036(3) 0.001(2) 0.0063(19) 0.0040(17)
C13 0.048(3) 0.022(2) 0.044(3) 0.003(2) 0.015(2) 0.0001(19)
C14 0.046(3) 0.020(2) 0.032(3) 0.0021(19) 0.004(2) -0.0071(19)
C15 0.0139(17) 0.022(2) 0.021(2) -0.0029(17) 0.0027(16) -0.0020(15)
C16 0.0171(18) 0.0165(19) 0.020(2) -0.0049(16) 0.0023(16) -0.0040(14)
C17 0.026(2) 0.027(2) 0.016(2) -0.0031(17) 0.0017(17) -0.0003(16)
C18 0.026(2) 0.031(2) 0.020(2) 0.0002(18) 0.0005(18) 0.0074(17)
C19 0.0204(18) 0.024(2) 0.027(2) -0.0031(18) 0.0001(17) 0.0026(16)
C21 0.027(2) 0.032(2) 0.019(2) 0.0026(18) 0.0021(18) 0.0038(18)
C22 0.0178(18) 0.020(2) 0.024(2) 0.0010(17) 0.0018(16) 0.0011(15)
C23 0.0163(19) 0.018(2) 0.027(2) -0.0039(17) 0.0032(17) 0.0033(15)
C24 0.0180(18) 0.025(2) 0.026(2) -0.0021(17) 0.0053(17) -0.0027(15)
C25 0.023(2) 0.030(2) 0.026(2) -0.0063(19) -0.0033(18) -0.0014(17)
C26 0.022(2) 0.025(2) 0.019(2) -0.0019(17) 0.0005(17) 0.0014(16)
C27 0.0192(19) 0.0146(19) 0.017(2) -0.0008(16) 0.0029(16) 0.0019(14)
C28 0.0192(19) 0.0197(19) 0.015(2) -0.0003(15) 0.0017(16) 0.0026(14)
C29 0.024(2) 0.023(2) 0.019(2) 0.0022(17) 0.0005(17) -0.0018(16)
C30 0.031(2) 0.023(2) 0.013(2) -0.0002(17) -0.0040(17) -0.0052(17)
C31 0.0260(19) 0.018(2) 0.016(2) -0.0022(16) 0.0047(17) -0.0038(15)
C32 0.028(2) 0.018(2) 0.019(2) 0.0022(17) 0.0056(17) -0.0006(16)
C33 0.042(2) 0.022(2) 0.028(3) -0.0005(19) 0.002(2) 0.0012(18)
C34 0.029(2) 0.025(2) 0.031(3) -0.0041(19) 0.0071(18) -0.0028(17)
C35 0.028(2) 0.020(2) 0.028(3) -0.0031(18) 0.0036(18) -0.0028(17)
C36 0.030(2) 0.021(2) 0.024(2) 0.0026(17) 0.0054(18) -0.0013(16)
C37 0.0196(19) 0.026(2) 0.028(2) 0.0042(18) 0.0048(17) 0.0054(16)
C38 0.0174(18) 0.028(2) 0.017(2) -0.0051(17) 0.0010(16) -0.0001(16)
C39 0.0182(19) 0.033(2) 0.030(3) 0.0044(19) 0.0065(18) 0.0026(17)
C40 0.040(3) 0.044(3) 0.043(3) -0.003(2) 0.015(2) 0.008(2)
C41 0.021(2) 0.086(4) 0.052(4) 0.007(3) -0.001(2) 0.001(2)
C42 0.036(3) 0.045(3) 0.071(4) 0.016(3) 0.028(3) 0.006(2)
C20 0.0184(19) 0.020(2) 0.024(2) -0.0018(17) 0.0039(16) 0.0006(16)

loop_
_atom_type_symbol
_atom_type_description
_atom_type_scat_dispersion_real
_atom_type_scat_dispersion_imag
_atom_type_scat_source
C C 0.0181 0.0091 'International Tables Vol C Tables 4.2.6.8 and 6.1.1.4'
H H 0.0000 0.0000 'International Tables Vol C Tables 4.2.6.8 and 6.1.1.4'
N N 0.0311 0.0180 'International Tables Vol C Tables 4.2.6.8 and 6.1.1.4'

loop_
_geom_angle_atom_site_label_1
_geom_angle_atom_site_label_2
_geom_angle_atom_site_label_3
_geom_angle
_geom_angle_site_symmetry_1
_geom_angle_site_symmetry_3
_geom_angle_publ_flag
C1 N1 N2 112.7(3) . . ?
C1 N1 C15 127.7(4) . . ?
N2 N1 C15 119.5(3) . . ?
N1 C1 C2 105.8(4) . . ?
N1 C1 H1 127.1 . . ?
C2 C1 H1 127.1 . . ?
C3 N2 N1 105.1(3) . . ?
C1 C2 C3 107.1(4) . . ?
C1 C2 H2 126.5 . . ?
C3 C2 H2 126.5 . . ?
C8 N3 N4 111.6(3) . . ?
C8 N3 C15 129.8(3) . . ?
N4 N3 C15 118.3(3) . . ?
N2 C3 C2 109.4(4) . . ?
N2 C3 C4 122.2(4) . . ?
C2 C3 C4 128.4(3) . . ?
C10 N4 N3 105.0(3) . . ?
C7 C4 C5 108.4(5) . . ?
C7 C4 C6 110.3(5) . . ?
C5 C4 C6 108.0(5) . . ?
C7 C4 C3 110.4(4) . . ?
C5 C4 C3 107.7(4) . . ?
C6 C4 C3 111.9(4) . . ?
C16 N5 C20 118.6(3) . . ?
C4 C5 H5A 109.5 . . ?
C4 C5 H5B 109.5 . . ?
H5A C5 H5B 109.5 . . ?
C4 C5 H5C 109.5 . . ?
H5A C5 H5C 109.5 . . ?
H5B C5 H5C 109.5 . . ?
C23 N6 C27 118.0(3) . . ?
C4 C6 H6A 109.5 . . ?
C4 C6 H6B 109.5 . . ?
H6A C6 H6B 109.5 . . ?
C4 C6 H6C 109.5 . . ?
H6A C6 H6C 109.5 . . ?
H6B C6 H6C 109.5 . . ?
C36 N7 N8 111.4(3) . . ?
C36 N7 C28 129.5(3) . . ?
N8 N7 C28 118.6(3) . . ?
C4 C7 H7A 109.5 . . ?
C4 C7 H7B 109.5 . . ?
H7A C7 H7B 109.5 . . ?
C4 C7 H7C 109.5 . . ?
H7A C7 H7C 109.5 . . ?
H7B C7 H7C 109.5 . . ?
C38 N8 N7 104.2(3) . . ?
N3 C8 C9 107.6(3) . . ?
N3 C8 H8 126.2 . . ?
C9 C8 H8 126.2 . . ?
C29 N9 N10 112.9(3) . . ?
C29 N9 C28 129.2(3) . . ?
N10 N9 C28 117.4(3) . . ?
C8 C9 C10 105.7(4) . . ?
C8 C9 H9 127.1 . . ?
C10 C9 H9 127.1 . . ?
N4 C10 C9 110.1(3) . . ?
N4 C10 C11 121.6(3) . . ?
C9 C10 C11 128.3(4) . . ?
C31 N10 N9 104.0(3) . . ?
C10 C11 C12 109.1(3) . . ?
C10 C11 C14 110.8(3) . . ?
C12 C11 C14 107.8(4) . . ?
C10 C11 C13 109.2(3) . . ?
C12 C11 C13 109.3(4) . . ?
C14 C11 C13 110.7(4) . . ?
C11 C12 H12A 109.5 . . ?
C11 C12 H12B 109.5 . . ?
H12A C12 H12B 109.5 . . ?
C11 C12 H12C 109.5 . . ?
H12A C12 H12C 109.5 . . ?
H12B C12 H12C 109.5 . . ?
C11 C13 H13A 109.5 . . ?
C11 C13 H13B 109.5 . . ?
H13A C13 H13B 109.5 . . ?
C11 C13 H13C 109.5 . . ?
H13A C13 H13C 109.5 . . ?
H13B C13 H13C 109.5 . . ?
C11 C14 H14A 109.5 . . ?
C11 C14 H14B 109.5 . . ?
H14A C14 H14B 109.5 . . ?
C11 C14 H14C 109.5 . . ?
H14A C14 H14C 109.5 . . ?
H14B C14 H14C 109.5 . . ?
N1 C15 N3 111.5(3) . . ?
N1 C15 C16 109.5(3) . . ?
N3 C15 C16 113.0(3) . . ?
N1 C15 H15 107.5 . . ?
N3 C15 H15 107.5 . . ?
C16 C15 H15 107.5 . . ?
N5 C16 C17 123.1(4) . . ?
N5 C16 C15 117.7(3) . . ?
C17 C16 C15 119.2(4) . . ?
C16 C17 C18 117.7(4) . . ?
C16 C17 H17 121.2 . . ?
C18 C17 H17 121.2 . . ?
C19 C18 C17 120.0(4) . . ?
C19 C18 H18 120.0 . . ?
C17 C18 H18 120.0 . . ?
C18 C19 C20 118.3(4) . . ?
C18 C19 H19 120.8 . . ?
C20 C19 H19 120.8 . . ?
C22 C21 C20 118.4(3) . . ?
C22 C21 H21A 107.7 . . ?
C20 C21 H21A 107.7 . . ?
C22 C21 H21B 107.7 . . ?
C20 C21 H21B 107.7 . . ?
H21A C21 H21B 107.1 . . ?
C21 C22 C23 109.7(3) . . ?
C21 C22 H22A 109.7 . . ?
C23 C22 H22A 109.7 . . ?
C21 C22 H22B 109.7 . . ?
C23 C22 H22B 109.7 . . ?
H22A C22 H22B 108.2 . . ?
N6 C23 C24 121.5(4) . . ?
N6 C23 C22 116.6(3) . . ?
C24 C23 C22 121.9(3) . . ?
C23 C24 C25 119.8(4) . . ?
C23 C24 H24 120.1 . . ?
C25 C24 H24 120.1 . . ?
C26 C25 C24 119.2(4) . . ?
C26 C25 H25 120.4 . . ?
C24 C25 H25 120.4 . . ?
C25 C26 C27 118.5(4) . . ?
C25 C26 H26 120.8 . . ?
C27 C26 H26 120.8 . . ?
N6 C27 C26 123.0(4) . . ?
N6 C27 C28 116.3(3) . . ?
C26 C27 C28 120.7(4) . . ?
N9 C28 N7 110.4(3) . . ?
N9 C28 C27 111.8(3) . . ?
N7 C28 C27 110.9(3) . . ?
N9 C28 H28 107.9 . . ?
N7 C28 H28 107.9 . . ?
C27 C28 H28 107.9 . . ?
N9 C29 C30 106.3(3) . . ?
N9 C29 H29 126.8 . . ?
C30 C29 H29 126.8 . . ?
C29 C30 C31 105.8(4) . . ?
C29 C30 H30 127.1 . . ?
C31 C30 H30 127.1 . . ?
N10 C31 C30 111.0(3) . . ?
N10 C31 C32 121.3(3) . . ?
C30 C31 C32 127.7(3) . . ?
C33 C32 C31 111.9(3) . . ?
C33 C32 C34 109.3(3) . . ?
C31 C32 C34 109.2(3) . . ?
C33 C32 C35 109.5(3) . . ?
C31 C32 C35 107.0(3) . . ?
C34 C32 C35 110.1(3) . . ?
C32 C33 H33A 109.5 . . ?
C32 C33 H33B 109.5 . . ?
H33A C33 H33B 109.5 . . ?
C32 C33 H33C 109.5 . . ?
H33A C33 H33C 109.5 . . ?
H33B C33 H33C 109.5 . . ?
C32 C34 H34A 109.5 . . ?
C32 C34 H34B 109.5 . . ?
H34A C34 H34B 109.5 . . ?
C32 C34 H34C 109.5 . . ?
H34A C34 H34C 109.5 . . ?
H34B C34 H34C 109.5 . . ?
C32 C35 H35A 109.5 . . ?
C32 C35 H35B 109.5 . . ?
H35A C35 H35B 109.5 . . ?
C32 C35 H35C 109.5 . . ?
H35A C35 H35C 109.5 . . ?
H35B C35 H35C 109.5 . . ?
C37 C36 N7 107.5(4) . . ?
C37 C36 H36 126.2 . . ?
N7 C36 H36 126.2 . . ?
C36 C37 C38 105.1(3) . . ?
C36 C37 H37 127.5 . . ?
C38 C37 H37 127.5 . . ?
N8 C38 C37 111.7(3) . . ?
N8 C38 C39 121.2(4) . . ?
C37 C38 C39 127.0(4) . . ?
C38 C39 C42 110.6(4) . . ?
C38 C39 C40 108.2(4) . . ?
C42 C39 C40 108.9(4) . . ?
C38 C39 C41 110.9(4) . . ?
C42 C39 C41 109.6(4) . . ?
C40 C39 C41 108.6(4) . . ?
C39 C40 H40A 109.5 . . ?
C39 C40 H40B 109.5 . . ?
H40A C40 H40B 109.5 . . ?
C39 C40 H40C 109.5 . . ?
H40A C40 H40C 109.5 . . ?
H40B C40 H40C 109.5 . . ?
C39 C41 H41A 109.5 . . ?
C39 C41 H41B 109.5 . . ?
H41A C41 H41B 109.5 . . ?
C39 C41 H41C 109.5 . . ?
H41A C41 H41C 109.5 . . ?
H41B C41 H41C 109.5 . . ?
C39 C42 H42A 109.5 . . ?
C39 C42 H42B 109.5 . . ?
H42A C42 H42B 109.5 . . ?
C39 C42 H42C 109.5 . . ?
H42A C42 H42C 109.5 . . ?
H42B C42 H42C 109.5 . . ?
N5 C20 C19 122.2(4) . . ?
N5 C20 C21 114.4(3) . . ?
C19 C20 C21 123.4(4) . . ?

loop_
_geom_bond_atom_site_label_1
_geom_bond_atom_site_label_2
_geom_bond_distance
_geom_bond_site_symmetry_2
_geom_bond_publ_flag
N1 C1 1.359(5) . ?
N1 N2 1.361(4) . ?
N1 C15 1.439(5) . ?
C1 C2 1.367(6) . ?
C1 H1 0.9500 . ?
N2 C3 1.351(5) . ?
C2 C3 1.414(6) . ?
C2 H2 0.9500 . ?
N3 C8 1.333(5) . ?
N3 N4 1.362(4) . ?
N3 C15 1.450(5) . ?
C3 C4 1.526(6) . ?
N4 C10 1.340(5) . ?
C4 C7 1.503(7) . ?
C4 C5 1.508(7) . ?
C4 C6 1.510(7) . ?
N5 C16 1.336(5) . ?
N5 C20 1.360(5) . ?
C5 H5A 0.9800 . ?
C5 H5B 0.9800 . ?
C5 H5C 0.9800 . ?
N6 C23 1.339(5) . ?
N6 C27 1.348(5) . ?
C6 H6A 0.9800 . ?
C6 H6B 0.9800 . ?
C6 H6C 0.9800 . ?
N7 C36 1.349(5) . ?
N7 N8 1.352(4) . ?
N7 C28 1.459(5) . ?
C7 H7A 0.9800 . ?
C7 H7B 0.9800 . ?
C7 H7C 0.9800 . ?
N8 C38 1.323(5) . ?
C8 C9 1.359(6) . ?
C8 H8 0.9500 . ?
N9 C29 1.355(5) . ?
N9 N10 1.370(4) . ?
N9 C28 1.451(5) . ?
C9 C10 1.399(6) . ?
C9 H9 0.9500 . ?
C10 C11 1.513(6) . ?
N10 C31 1.337(5) . ?
C11 C12 1.527(6) . ?
C11 C14 1.529(6) . ?
C11 C13 1.543(6) . ?
C12 H12A 0.9800 . ?
C12 H12B 0.9800 . ?
C12 H12C 0.9800 . ?
C13 H13A 0.9800 . ?
C13 H13B 0.9800 . ?
C13 H13C 0.9800 . ?
C14 H14A 0.9800 . ?
C14 H14B 0.9800 . ?
C14 H14C 0.9800 . ?
C15 C16 1.521(5) . ?
C15 H15 1.0000 . ?
C16 C17 1.390(5) . ?
C17 C18 1.400(5) . ?
C17 H17 0.9500 . ?
C18 C19 1.388(6) . ?
C18 H18 0.9500 . ?
C19 C20 1.388(6) . ?
C19 H19 0.9500 . ?
C21 C22 1.505(5) . ?
C21 C20 1.507(6) . ?
C21 H21A 0.9900 . ?
C21 H21B 0.9900 . ?
C22 C23 1.506(6) . ?
C22 H22A 0.9900 . ?
C22 H22B 0.9900 . ?
C23 C24 1.379(5) . ?
C24 C25 1.379(6) . ?
C24 H24 0.9500 . ?
C25 C26 1.362(6) . ?
C25 H25 0.9500 . ?
C26 C27 1.379(5) . ?
C26 H26 0.9500 . ?
C27 C28 1.531(5) . ?
C28 H28 1.0000 . ?
C29 C30 1.365(6) . ?
C29 H29 0.9500 . ?
C30 C31 1.421(6) . ?
C30 H30 0.9500 . ?
C31 C32 1.522(5) . ?
C32 C33 1.521(6) . ?
C32 C34 1.561(6) . ?
C32 C35 1.565(5) . ?
C33 H33A 0.9800 . ?
C33 H33B 0.9800 . ?
C33 H33C 0.9800 . ?
C34 H34A 0.9800 . ?
C34 H34B 0.9800 . ?
C34 H34C 0.9800 . ?
C35 H35A 0.9800 . ?
C35 H35B 0.9800 . ?
C35 H35C 0.9800 . ?
C36 C37 1.341(6) . ?
C36 H36 0.9500 . ?
C37 C38 1.391(6) . ?
C37 H37 0.9500 . ?
C38 C39 1.519(6) . ?
C39 C42 1.523(7) . ?
C39 C40 1.527(7) . ?
C39 C41 1.548(6) . ?
C40 H40A 0.9800 . ?
C40 H40B 0.9800 . ?
C40 H40C 0.9800 . ?
C41 H41A 0.9800 . ?
C41 H41B 0.9800 . ?
C41 H41C 0.9800 . ?
C42 H42A 0.9800 . ?
C42 H42B 0.9800 . ?
C42 H42C 0.9800 . ?

loop_
_geom_hbond_atom_site_label_D
_geom_hbond_atom_site_label_H
_geom_hbond_atom_site_label_A
_geom_hbond_distance_DH
_geom_hbond_distance_HA
_geom_hbond_distance_DA
_geom_hbond_angle_DHA
_geom_hbond_site_symmetry_A
_geom_hbond_publ_flag
C30 H30 N8 0.95 2.63 3.259(5) 124.4 2_554 yes

loop_
_geom_torsion_atom_site_label_1
_geom_torsion_atom_site_label_2
_geom_torsion_atom_site_label_3
_geom_torsion_atom_site_label_4
_geom_torsion
_geom_torsion_site_symmetry_1
_geom_torsion_site_symmetry_2
_geom_torsion_site_symmetry_3
_geom_torsion_site_symmetry_4
_geom_torsion_publ_flag
N2 N1 C1 C2 0.2(5) . . . . ?
C15 N1 C1 C2 176.2(4) . . . . ?
C1 N1 N2 C3 -0.4(4) . . . . ?
C15 N1 N2 C3 -176.7(3) . . . . ?
N1 C1 C2 C3 0.1(5) . . . . ?
N1 N2 C3 C2 0.4(4) . . . . ?
N1 N2 C3 C4 -179.1(3) . . . . ?
C1 C2 C3 N2 -0.3(5) . . . . ?
C1 C2 C3 C4 179.2(4) . . . . ?
C8 N3 N4 C10 -1.7(4) . . . . ?
C15 N3 N4 C10 -175.4(3) . . . . ?
N2 C3 C4 C7 121.9(5) . . . . ?
C2 C3 C4 C7 -57.5(6) . . . . ?
N2 C3 C4 C5 -120.0(5) . . . . ?
C2 C3 C4 C5 60.6(6) . . . . ?
N2 C3 C4 C6 -1.4(7) . . . . ?
C2 C3 C4 C6 179.2(5) . . . . ?
C36 N7 N8 C38 0.6(4) . . . . ?
C28 N7 N8 C38 174.2(3) . . . . ?
N4 N3 C8 C9 1.4(4) . . . . ?
C15 N3 C8 C9 174.2(4) . . . . ?
N3 C8 C9 C10 -0.6(4) . . . . ?
N3 N4 C10 C9 1.2(4) . . . . ?
N3 N4 C10 C11 -178.3(3) . . . . ?
C8 C9 C10 N4 -0.4(5) . . . . ?
C8 C9 C10 C11 179.1(4) . . . . ?
C29 N9 N10 C31 -1.4(4) . . . . ?
C28 N9 N10 C31 -174.3(3) . . . . ?
N4 C10 C11 C12 137.6(4) . . . . ?
C9 C10 C11 C12 -41.9(6) . . . . ?
N4 C10 C11 C14 19.1(5) . . . . ?
C9 C10 C11 C14 -160.4(4) . . . . ?
N4 C10 C11 C13 -103.1(4) . . . . ?
C9 C10 C11 C13 77.5(5) . . . . ?
C1 N1 C15 N3 -87.2(5) . . . . ?
N2 N1 C15 N3 88.5(4) . . . . ?
C1 N1 C15 C16 38.6(6) . . . . ?
N2 N1 C15 C16 -145.7(3) . . . . ?
C8 N3 C15 N1 39.2(5) . . . . ?
N4 N3 C15 N1 -148.4(3) . . . . ?
C8 N3 C15 C16 -84.6(5) . . . . ?
N4 N3 C15 C16 87.8(4) . . . . ?
C20 N5 C16 C17 1.8(5) . . . . ?
C20 N5 C16 C15 -178.4(3) . . . . ?
N1 C15 C16 N5 -97.7(4) . . . . ?
N3 C15 C16 N5 27.2(5) . . . . ?
N1 C15 C16 C17 82.1(4) . . . . ?
N3 C15 C16 C17 -153.0(3) . . . . ?
N5 C16 C17 C18 -3.1(6) . . . . ?
C15 C16 C17 C18 177.1(3) . . . . ?
C16 C17 C18 C19 1.6(6) . . . . ?
C17 C18 C19 C20 1.0(6) . . . . ?
C20 C21 C22 C23 177.0(3) . . . . ?
C27 N6 C23 C24 0.4(5) . . . . ?
C27 N6 C23 C22 178.5(3) . . . . ?
C21 C22 C23 N6 -115.7(4) . . . . ?
C21 C22 C23 C24 62.4(5) . . . . ?
N6 C23 C24 C25 0.3(6) . . . . ?
C22 C23 C24 C25 -177.7(4) . . . . ?
C23 C24 C25 C26 -0.9(6) . . . . ?
C24 C25 C26 C27 0.9(6) . . . . ?
C23 N6 C27 C26 -0.4(5) . . . . ?
C23 N6 C27 C28 178.6(3) . . . . ?
C25 C26 C27 N6 -0.2(6) . . . . ?
C25 C26 C27 C28 -179.2(3) . . . . ?
C29 N9 C28 N7 35.7(5) . . . . ?
N10 N9 C28 N7 -152.8(3) . . . . ?
C29 N9 C28 C27 -88.2(4) . . . . ?
N10 N9 C28 C27 83.2(4) . . . . ?
C36 N7 C28 N9 -111.8(4) . . . . ?
N8 N7 C28 N9 75.9(4) . . . . ?
C36 N7 C28 C27 12.6(5) . . . . ?
N8 N7 C28 C27 -159.7(3) . . . . ?
N6 C27 C28 N9 44.2(4) . . . . ?
C26 C27 C28 N9 -136.7(3) . . . . ?
N6 C27 C28 N7 -79.4(4) . . . . ?
C26 C27 C28 N7 99.7(4) . . . . ?
N10 N9 C29 C30 1.7(4) . . . . ?
C28 N9 C29 C30 173.4(4) . . . . ?
N9 C29 C30 C31 -1.1(4) . . . . ?
N9 N10 C31 C30 0.7(4) . . . . ?
N9 N10 C31 C32 -178.6(3) . . . . ?
C29 C30 C31 N10 0.3(5) . . . . ?
C29 C30 C31 C32 179.5(4) . . . . ?
N10 C31 C32 C33 20.1(5) . . . . ?
C30 C31 C32 C33 -159.0(4) . . . . ?
N10 C31 C32 C34 -101.0(4) . . . . ?
C30 C31 C32 C34 80.0(5) . . . . ?
N10 C31 C32 C35 140.0(4) . . . . ?
C30 C31 C32 C35 -39.1(5) . . . . ?
N8 N7 C36 C37 -1.1(5) . . . . ?
C28 N7 C36 C37 -173.8(4) . . . . ?
N7 C36 C37 C38 1.0(5) . . . . ?
N7 N8 C38 C37 0.0(4) . . . . ?
N7 N8 C38 C39 -178.5(3) . . . . ?
C36 C37 C38 N8 -0.7(5) . . . . ?
C36 C37 C38 C39 177.7(4) . . . . ?
N8 C38 C39 C42 9.4(6) . . . . ?
C37 C38 C39 C42 -168.8(4) . . . . ?
N8 C38 C39 C40 128.6(4) . . . . ?
C37 C38 C39 C40 -49.6(6) . . . . ?
N8 C38 C39 C41 -112.4(4) . . . . ?
C37 C38 C39 C41 69.4(6) . . . . ?
C16 N5 C20 C19 1.1(6) . . . . ?
C16 N5 C20 C21 -179.7(3) . . . . ?
C18 C19 C20 N5 -2.5(6) . . . . ?
C18 C19 C20 C21 178.4(4) . . . . ?
C22 C21 C20 N5 177.9(3) . . . . ?
C22 C21 C20 C19 -3.0(6) . . . . ?
